data_4131784
loop_
_publ_author_name
'Rauch, Michael'
'Parkin, Gerard'

_publ_section_title
;
 Zinc and Magnesium Catalysts for the Hydrosilylation of Carbon Dioxide.
;
_journal_issue 50
_journal_name_full 'Journal of the American Chemical Society'
_journal_page_first 18162
_journal_page_last 18165
_journal_paper_doi 10.1021/jacs.7b10776
_journal_volume 139
_journal_year 2017
_chemical_formula_sum 'C59 H55 B F15 Mg N6 O2 Si3'
_chemical_formula_weight 1284.48
_space_group_crystal_system triclinic
_space_group_IT_number 2
_space_group_name_Hall '-P 1'
_space_group_name_H-M_alt 'P -1'
_atom_sites_solution_hydrogens mixed
_audit_creation_method SHELXL-2014/7
_cell_angle_alpha 88.6127(5)
_cell_angle_beta 86.0449(5)
_cell_angle_gamma 61.5619(4)
_cell_formula_units_Z 2
_cell_length_a 14.8468(5)
_cell_length_b 14.9675(5)
_cell_length_c 15.1550(5)
_cell_measurement_reflns_used 9868
_cell_measurement_temperature 160(2)
_cell_measurement_theta_max 30.57
_cell_measurement_theta_min 2.69
_cell_volume 2954.16(17)
_computing_cell_refinement 'Bruker SAINT'
_computing_data_collection 'Bruker APEX2'
_computing_data_reduction 'Bruker SAINT'
_computing_molecular_graphics 'Bruker SHELXTL'
_computing_publication_material 'Bruker SHELXTL'
_computing_structure_refinement 'SHELXL-2014/7 (Sheldrick, 2014)'
_computing_structure_solution 'SHELXS-97 (Sheldrick 2008)'
_diffrn_ambient_temperature 160(2)
_diffrn_measured_fraction_theta_full 1.000
_diffrn_measured_fraction_theta_max 0.994
_diffrn_measurement_device_type 'Bruker APEX-II CCD'
_diffrn_measurement_method '\f and \w scans'
_diffrn_radiation_type MoK\a
_diffrn_radiation_wavelength 0.71073
_diffrn_reflns_av_R_equivalents 0.0307
_diffrn_reflns_av_unetI/netI 0.0335
_diffrn_reflns_Laue_measured_fraction_full 1.000
_diffrn_reflns_Laue_measured_fraction_max 0.994
_diffrn_reflns_limit_h_max 21
_diffrn_reflns_limit_h_min -21
_diffrn_reflns_limit_k_max 21
_diffrn_reflns_limit_k_min -21
_diffrn_reflns_limit_l_max 21
_diffrn_reflns_limit_l_min -21
_diffrn_reflns_number 49124
_diffrn_reflns_point_group_measured_fraction_full 1.000
_diffrn_reflns_point_group_measured_fraction_max 0.994
_diffrn_reflns_theta_full 25.000
_diffrn_reflns_theta_max 30.589
_diffrn_reflns_theta_min 1.347
_exptl_absorpt_coefficient_mu 0.188
_exptl_absorpt_correction_T_max 0.7461
_exptl_absorpt_correction_T_min 0.6857
_exptl_absorpt_correction_type empirical
_exptl_absorpt_process_details sadabs
_exptl_crystal_colour colorless
_exptl_crystal_density_diffrn 1.444
_exptl_crystal_description block
_exptl_crystal_F_000 1322
_exptl_crystal_size_max 0.400
_exptl_crystal_size_mid 0.270
_exptl_crystal_size_min 0.100
_refine_diff_density_max 0.467
_refine_diff_density_min -0.243
_refine_diff_density_rms 0.055
_refine_ls_extinction_method none
_refine_ls_goodness_of_fit_ref 1.024
_refine_ls_hydrogen_treatment mixed
_refine_ls_matrix_type full
_refine_ls_number_parameters 800
_refine_ls_number_reflns 18068
_refine_ls_number_restraints 0
_refine_ls_restrained_S_all 1.024
_refine_ls_R_factor_all 0.0539
_refine_ls_R_factor_gt 0.0402
_refine_ls_shift/su_max 0.001
_refine_ls_shift/su_mean 0.000
_refine_ls_structure_factor_coef Fsqd
_refine_ls_weighting_details 'w=1/[\s^2^(Fo^2^)+(0.0545P)^2^+0.9059P] where P=(Fo^2^+2Fc^2^)/3'
_refine_ls_weighting_scheme calc
_refine_ls_wR_factor_gt 0.1025
_refine_ls_wR_factor_ref 0.1116
_reflns_Friedel_coverage 0.000
_reflns_number_gt 14367
_reflns_number_total 18068
_reflns_threshold_expression 'I > 2\s(I)'
_cod_data_source_file ja7b10776_si_003.cif
_cod_data_source_block mgobs10
_cod_database_code 4131784
_shelx_shelxl_version_number 2014/7
_shelx_space_group_comment
; 
The symmetry employed for this shelxl refinement is uniquely defined 
by the following loop, which should always be used as a source of 
symmetry information in preference to the above space-group names. 
They are only intended as comments. 
;
_shelx_estimated_absorpt_t_min 0.929
_shelx_estimated_absorpt_t_max 0.981

loop_
_space_group_symop_operation_xyz
'x, y, z'
'-x, -y, -z'

loop_
_atom_site_label
_atom_site_type_symbol
_atom_site_fract_x
_atom_site_fract_y
_atom_site_fract_z
_atom_site_U_iso_or_equiv
_atom_site_adp_type
_atom_site_occupancy
_atom_site_site_symmetry_order
_atom_site_calc_flag
_atom_site_refinement_flags_posn
_atom_site_refinement_flags_adp
Mg Mg 0.72258(3) 0.62390(3) 0.27766(3) 0.01775(8) Uani 1 1 d . .
O1 O 0.72019(8) 0.49040(8) 0.28492(8) 0.0341(2) Uani 1 1 d . .
O2 O 0.75300(7) 0.33560(7) 0.31782(6) 0.02328(18) Uani 1 1 d . .
B B 0.74656(10) 0.23599(10) 0.31091(9) 0.0186(2) Uani 1 1 d . .
F42 F 0.92943(6) 0.20230(7) 0.39165(6) 0.0334(2) Uani 1 1 d . .
F43 F 0.99383(7) 0.11786(8) 0.54725(6) 0.0418(2) Uani 1 1 d . .
F44 F 0.88362(7) 0.04743(8) 0.65007(6) 0.0388(2) Uani 1 1 d . .
F45 F 0.70119(7) 0.07535(7) 0.59835(6) 0.0353(2) Uani 1 1 d . .
F46 F 0.63060(6) 0.16489(6) 0.44664(5) 0.02720(17) Uani 1 1 d . .
F52 F 0.55513(7) 0.37402(7) 0.40443(7) 0.0374(2) Uani 1 1 d . .
F53 F 0.36447(7) 0.41752(8) 0.36589(10) 0.0649(4) Uani 1 1 d . .
F54 F 0.33619(8) 0.33301(9) 0.22025(11) 0.0691(4) Uani 1 1 d . .
F55 F 0.50182(10) 0.19429(10) 0.12093(8) 0.0604(3) Uani 1 1 d . .
F56 F 0.68990(8) 0.14130(8) 0.16301(6) 0.0418(2) Uani 1 1 d . .
F62 F 0.78714(8) 0.30506(6) 0.13646(6) 0.0367(2) Uani 1 1 d . .
F63 F 0.94014(9) 0.19912(8) 0.01722(6) 0.0495(3) Uani 1 1 d . .
F64 F 1.07541(7) 0.00126(9) 0.04587(7) 0.0462(3) Uani 1 1 d . .
F65 F 1.04577(8) -0.09233(7) 0.19259(7) 0.0457(3) Uani 1 1 d . .
F66 F 0.89392(7) 0.01169(6) 0.31333(6) 0.0347(2) Uani 1 1 d . .
Si1 Si 0.61038(3) 0.81877(3) 0.15599(2) 0.02159(8) Uani 1 1 d . .
Si2 Si 0.65839(3) 0.84406(2) 0.34858(2) 0.01952(7) Uani 1 1 d . .
Si3 Si 0.83260(3) 0.75900(3) 0.20136(2) 0.01951(7) Uani 1 1 d . .
N11 N 0.55865(8) 0.69428(8) 0.26315(7) 0.0229(2) Uani 1 1 d . .
N12 N 0.42321(8) 0.78992(9) 0.18600(7) 0.0252(2) Uani 1 1 d . .
N21 N 0.75454(8) 0.64249(8) 0.40482(7) 0.0196(2) Uani 1 1 d . .
N22 N 0.76602(8) 0.73529(8) 0.51164(7) 0.0202(2) Uani 1 1 d . .
N31 N 0.87380(8) 0.55394(8) 0.21221(7) 0.01834(19) Uani 1 1 d . .
N32 N 1.01058(8) 0.55998(8) 0.14693(7) 0.01870(19) Uani 1 1 d . .
C1 C 0.69950(10) 0.42040(10) 0.28074(10) 0.0264(3) Uani 1 1 d . .
H1 H 0.6391(13) 0.4287(12) 0.2471(11) 0.025(4) Uiso 1 1 d . .
C2 C 0.70383(9) 0.78243(9) 0.23934(8) 0.0187(2) Uani 1 1 d . .
C41 C 0.77681(9) 0.18788(9) 0.40945(8) 0.0193(2) Uani 1 1 d . .
C42 C 0.86831(10) 0.17386(10) 0.44137(9) 0.0234(2) Uani 1 1 d . .
C43 C 0.90472(10) 0.12900(11) 0.52093(9) 0.0267(3) Uani 1 1 d . .
C44 C 0.84883(11) 0.09385(11) 0.57331(9) 0.0266(3) Uani 1 1 d . .
C45 C 0.75699(10) 0.10738(10) 0.54637(9) 0.0247(3) Uani 1 1 d . .
C46 C 0.72223(9) 0.15430(9) 0.46679(8) 0.0208(2) Uani 1 1 d . .
C51 C 0.63242(10) 0.25917(10) 0.28414(9) 0.0234(2) Uani 1 1 d . .
C52 C 0.54457(10) 0.32851(11) 0.33327(11) 0.0298(3) Uani 1 1 d . .
C53 C 0.44561(11) 0.35297(12) 0.31443(14) 0.0415(4) Uani 1 1 d . .
C54 C 0.43131(12) 0.30854(13) 0.24207(14) 0.0459(5) Uani 1 1 d . .
C55 C 0.51474(14) 0.23867(14) 0.19184(12) 0.0404(4) Uani 1 1 d . .
C56 C 0.61297(11) 0.21426(12) 0.21413(10) 0.0297(3) Uani 1 1 d . .
C61 C 0.83720(9) 0.16668(9) 0.23534(8) 0.0201(2) Uani 1 1 d . .
C62 C 0.85286(11) 0.20735(10) 0.15618(9) 0.0252(3) Uani 1 1 d . .
C63 C 0.93045(12) 0.15442(12) 0.09259(9) 0.0311(3) Uani 1 1 d . .
C64 C 0.99787(11) 0.05390(12) 0.10635(10) 0.0323(3) Uani 1 1 d . .
C65 C 0.98354(11) 0.00739(11) 0.18102(10) 0.0302(3) Uani 1 1 d . .
C66 C 0.90436(10) 0.06364(10) 0.24316(9) 0.0242(2) Uani 1 1 d . .
C101 C 0.66431(13) 0.75318(15) 0.04619(10) 0.0396(4) Uani 1 1 d . .
H10A H 0.6081 0.7603 0.0113 0.059 Uiso 1 1 calc R U
H10B H 0.7108 0.6810 0.0555 0.059 Uiso 1 1 calc R U
H10C H 0.7022 0.7840 0.0144 0.059 Uiso 1 1 calc R U
C102 C 0.53296(13) 0.95883(12) 0.13631(12) 0.0396(4) Uani 1 1 d . .
H10D H 0.4899 0.9700 0.0867 0.059 Uiso 1 1 calc R U
H10E H 0.5793 0.9875 0.1224 0.059 Uiso 1 1 calc R U
H10F H 0.4892 0.9920 0.1896 0.059 Uiso 1 1 calc R U
C103 C 0.52239(10) 0.76526(10) 0.20098(8) 0.0228(2) Uani 1 1 d . .
C104 C 0.47865(10) 0.67522(10) 0.29263(9) 0.0239(2) Uani 1 1 d . .
C105 C 0.47294(11) 0.61495(11) 0.36237(10) 0.0293(3) Uani 1 1 d . .
H10G H 0.5303 0.5761 0.3963 0.035 Uiso 1 1 calc R U
C106 C 0.38105(12) 0.61378(12) 0.38036(11) 0.0343(3) Uani 1 1 d . .
H10H H 0.3749 0.5739 0.4277 0.041 Uiso 1 1 calc R U
C107 C 0.29643(12) 0.67084(12) 0.32957(11) 0.0352(3) Uani 1 1 d . .
H10I H 0.2349 0.6669 0.3424 0.042 Uiso 1 1 calc R U
C108 C 0.30015(11) 0.73211(12) 0.26192(10) 0.0315(3) Uani 1 1 d . .
H10J H 0.2424 0.7712 0.2285 0.038 Uiso 1 1 calc R U
C109 C 0.39300(10) 0.73447(11) 0.24439(9) 0.0251(3) Uani 1 1 d . .
C110 C 0.36154(11) 0.86249(12) 0.11890(9) 0.0310(3) Uani 1 1 d . .
H11A H 0.4082 0.8820 0.0827 0.037 Uiso 1 1 calc R U
C111 C 0.32127(13) 0.81353(15) 0.05620(11) 0.0435(4) Uani 1 1 d . .
H11B H 0.2896 0.8599 0.0075 0.065 Uiso 1 1 calc R U
H11C H 0.2700 0.7993 0.0884 0.065 Uiso 1 1 calc R U
H11D H 0.3783 0.7499 0.0324 0.065 Uiso 1 1 calc R U
C112 C 0.27657(12) 0.95913(12) 0.16296(12) 0.0380(3) Uani 1 1 d . .
H11E H 0.2398 1.0083 0.1175 0.057 Uiso 1 1 calc R U
H11F H 0.3067 0.9882 0.2013 0.057 Uiso 1 1 calc R U
H11G H 0.2286 0.9430 0.1985 0.057 Uiso 1 1 calc R U
C201 C 0.52075(11) 0.88656(11) 0.38408(10) 0.0308(3) Uani 1 1 d . .
H20A H 0.5033 0.9241 0.4402 0.046 Uiso 1 1 calc R U
H20B H 0.5099 0.8271 0.3918 0.046 Uiso 1 1 calc R U
H20C H 0.4769 0.9308 0.3388 0.046 Uiso 1 1 calc R U
C202 C 0.67622(14) 0.95837(11) 0.36573(10) 0.0359(3) Uani 1 1 d . .
H20D H 0.6303 0.9990 0.4155 0.054 Uiso 1 1 calc R U
H20E H 0.6601 0.9995 0.3121 0.054 Uiso 1 1 calc R U
H20F H 0.7476 0.9362 0.3785 0.054 Uiso 1 1 calc R U
C203 C 0.73101(9) 0.73665(9) 0.42999(8) 0.0188(2) Uani 1 1 d . .
C204 C 0.80823(9) 0.57732(9) 0.47140(8) 0.0201(2) Uani 1 1 d . .
C205 C 0.85222(11) 0.47152(10) 0.47633(9) 0.0250(3) Uani 1 1 d . .
H20G H 0.8449 0.4328 0.4313 0.030 Uiso 1 1 calc R U
C206 C 0.90679(11) 0.42563(10) 0.54933(9) 0.0295(3) Uani 1 1 d . .
H20H H 0.9376 0.3539 0.5547 0.035 Uiso 1 1 calc R U
C207 C 0.91747(11) 0.48309(11) 0.61569(9) 0.0294(3) Uani 1 1 d . .
H20I H 0.9568 0.4489 0.6643 0.035 Uiso 1 1 calc R U
C208 C 0.87269(11) 0.58784(11) 0.61261(9) 0.0265(3) Uani 1 1 d . .
H20J H 0.8792 0.6263 0.6583 0.032 Uiso 1 1 calc R U
C209 C 0.81733(9) 0.63432(9) 0.53873(8) 0.0205(2) Uani 1 1 d . .
C210 C 0.74964(10) 0.82514(10) 0.56189(9) 0.0245(3) Uani 1 1 d . .
H21A H 0.7074 0.8863 0.5262 0.029 Uiso 1 1 calc R U
C211 C 0.68858(12) 0.83400(12) 0.64936(10) 0.0343(3) Uani 1 1 d . .
H21B H 0.6736 0.8971 0.6797 0.051 Uiso 1 1 calc R U
H21C H 0.7288 0.7759 0.6866 0.051 Uiso 1 1 calc R U
H21D H 0.6241 0.8347 0.6379 0.051 Uiso 1 1 calc R U
C212 C 0.85140(13) 0.82357(12) 0.57309(12) 0.0370(3) Uani 1 1 d . .
H21E H 0.8392 0.8839 0.6067 0.056 Uiso 1 1 calc R U
H21F H 0.8843 0.8235 0.5148 0.056 Uiso 1 1 calc R U
H21G H 0.8963 0.7623 0.6051 0.056 Uiso 1 1 calc R U
C301 C 0.84154(12) 0.83271(12) 0.10174(11) 0.0369(3) Uani 1 1 d . .
H30A H 0.9045 0.8387 0.1019 0.055 Uiso 1 1 calc R U
H30B H 0.7819 0.9007 0.1037 0.055 Uiso 1 1 calc R U
H30C H 0.8429 0.7971 0.0478 0.055 Uiso 1 1 calc R U
C302 C 0.90974(11) 0.77473(11) 0.28720(10) 0.0299(3) Uani 1 1 d . .
H30D H 0.9825 0.7408 0.2668 0.045 Uiso 1 1 calc R U
H30E H 0.9005 0.7444 0.3428 0.045 Uiso 1 1 calc R U
H30F H 0.8864 0.8472 0.2968 0.045 Uiso 1 1 calc R U
C303 C 0.91061(9) 0.61521(9) 0.17934(8) 0.0180(2) Uani 1 1 d . .
C304 C 0.95427(9) 0.45475(9) 0.20143(8) 0.0187(2) Uani 1 1 d . .
C305 C 0.95918(10) 0.36181(9) 0.22571(8) 0.0223(2) Uani 1 1 d . .
H30G H 0.9023 0.3590 0.2558 0.027 Uiso 1 1 calc R U
C306 C 1.04989(10) 0.27408(10) 0.20426(9) 0.0252(3) Uani 1 1 d . .
H30H H 1.0550 0.2100 0.2196 0.030 Uiso 1 1 calc R U
C307 C 1.13426(10) 0.27786(10) 0.16047(9) 0.0257(3) Uani 1 1 d . .
H30I H 1.1949 0.2161 0.1460 0.031 Uiso 1 1 calc R U
C308 C 1.13152(10) 0.36904(10) 0.13783(8) 0.0233(2) Uani 1 1 d . .
H30J H 1.1891 0.3715 0.1088 0.028 Uiso 1 1 calc R U
C309 C 1.03997(9) 0.45768(9) 0.15959(8) 0.0191(2) Uani 1 1 d . .
C310 C 1.07413(9) 0.60285(10) 0.10500(8) 0.0221(2) Uani 1 1 d . .
H31A H 1.0312 0.6785 0.1069 0.026 Uiso 1 1 calc R U
C311 C 1.10074(12) 0.57130(12) 0.00817(9) 0.0327(3) Uani 1 1 d . .
H31B H 1.1433 0.5999 -0.0186 0.049 Uiso 1 1 calc R U
H31C H 1.0375 0.5967 -0.0229 0.049 Uiso 1 1 calc R U
H31D H 1.1386 0.4970 0.0035 0.049 Uiso 1 1 calc R U
C312 C 1.16809(11) 0.57667(13) 0.15666(11) 0.0332(3) Uani 1 1 d . .
H31E H 1.2040 0.6128 0.1314 0.050 Uiso 1 1 calc R U
H31F H 1.2143 0.5033 0.1530 0.050 Uiso 1 1 calc R U
H31G H 1.1463 0.5971 0.2187 0.050 Uiso 1 1 calc R U
C701 C 0.4662(2) 0.50394(19) 0.08724(16) 0.0680(6) Uani 1 1 d . .
H70B H 0.4425 0.5068 0.1475 0.082 Uiso 1 1 calc R U
C702 C 0.53716(19) 0.53583(18) 0.06378(17) 0.0644(6) Uani 1 1 d . .
H70A H 0.5630 0.5603 0.1076 0.077 Uiso 1 1 calc R U
C703 C 0.57076(19) 0.53219(19) -0.02396(18) 0.0674(6) Uani 1 1 d . .
H70C H 0.6195 0.5546 -0.0407 0.081 Uiso 1 1 calc R U

loop_
_atom_site_aniso_label
_atom_site_aniso_U_11
_atom_site_aniso_U_22
_atom_site_aniso_U_33
_atom_site_aniso_U_23
_atom_site_aniso_U_13
_atom_site_aniso_U_12
Mg 0.01644(18) 0.01779(19) 0.01806(19) 0.00017(15) -0.00118(14) -0.00737(15)
O1 0.0288(5) 0.0214(5) 0.0530(7) -0.0018(4) 0.0056(5) -0.0137(4)
O2 0.0242(4) 0.0210(4) 0.0274(5) 0.0012(3) -0.0016(4) -0.0129(4)
B 0.0184(6) 0.0178(6) 0.0218(6) 0.0021(5) -0.0024(5) -0.0103(5)
F42 0.0257(4) 0.0519(5) 0.0319(4) 0.0161(4) -0.0070(3) -0.0261(4)
F43 0.0323(5) 0.0653(7) 0.0367(5) 0.0201(5) -0.0167(4) -0.0294(5)
F44 0.0376(5) 0.0506(6) 0.0258(4) 0.0167(4) -0.0079(4) -0.0189(4)
F45 0.0320(4) 0.0410(5) 0.0350(5) 0.0129(4) 0.0033(4) -0.0204(4)
F46 0.0238(4) 0.0304(4) 0.0335(4) 0.0048(3) -0.0022(3) -0.0180(3)
F52 0.0267(4) 0.0313(4) 0.0506(6) -0.0097(4) 0.0087(4) -0.0119(4)
F53 0.0193(5) 0.0416(6) 0.1272(12) -0.0052(7) 0.0107(6) -0.0110(4)
F54 0.0331(5) 0.0599(7) 0.1282(12) 0.0412(8) -0.0436(7) -0.0304(5)
F55 0.0711(8) 0.0791(8) 0.0597(7) 0.0200(6) -0.0415(6) -0.0551(7)
F56 0.0446(5) 0.0598(6) 0.0316(5) -0.0103(4) -0.0044(4) -0.0327(5)
F62 0.0499(5) 0.0257(4) 0.0272(4) 0.0061(3) 0.0033(4) -0.0131(4)
F63 0.0669(7) 0.0554(6) 0.0314(5) -0.0035(4) 0.0204(5) -0.0361(6)
F64 0.0250(4) 0.0646(7) 0.0422(5) -0.0260(5) 0.0098(4) -0.0161(5)
F65 0.0368(5) 0.0282(5) 0.0499(6) -0.0110(4) -0.0090(4) 0.0037(4)
F66 0.0455(5) 0.0198(4) 0.0321(4) 0.0047(3) -0.0033(4) -0.0102(4)
Si1 0.01900(16) 0.02423(17) 0.01943(16) 0.00491(13) -0.00248(12) -0.00863(13)
Si2 0.02113(16) 0.01522(15) 0.01967(15) 0.00064(12) 0.00007(12) -0.00677(12)
Si3 0.01834(15) 0.01770(15) 0.02265(16) 0.00224(12) -0.00031(12) -0.00891(13)
N11 0.0205(5) 0.0236(5) 0.0256(5) 0.0030(4) -0.0022(4) -0.0114(4)
N12 0.0185(5) 0.0314(6) 0.0234(5) 0.0017(4) -0.0033(4) -0.0099(4)
N21 0.0221(5) 0.0175(5) 0.0181(5) 0.0011(4) -0.0024(4) -0.0085(4)
N22 0.0210(5) 0.0192(5) 0.0197(5) -0.0007(4) -0.0026(4) -0.0088(4)
N31 0.0177(4) 0.0186(5) 0.0187(5) -0.0008(4) -0.0004(4) -0.0087(4)
N32 0.0163(4) 0.0206(5) 0.0190(5) -0.0005(4) -0.0002(4) -0.0087(4)
C1 0.0215(6) 0.0227(6) 0.0346(7) -0.0006(5) 0.0020(5) -0.0106(5)
C2 0.0175(5) 0.0185(5) 0.0185(5) 0.0013(4) -0.0007(4) -0.0073(4)
C41 0.0182(5) 0.0186(5) 0.0212(5) 0.0006(4) -0.0003(4) -0.0089(4)
C42 0.0210(6) 0.0283(6) 0.0231(6) 0.0038(5) -0.0004(5) -0.0138(5)
C43 0.0219(6) 0.0331(7) 0.0262(6) 0.0047(5) -0.0055(5) -0.0136(5)
C44 0.0266(6) 0.0282(7) 0.0208(6) 0.0050(5) -0.0018(5) -0.0099(5)
C45 0.0251(6) 0.0231(6) 0.0248(6) 0.0019(5) 0.0050(5) -0.0116(5)
C46 0.0183(5) 0.0186(5) 0.0254(6) -0.0006(4) 0.0004(4) -0.0089(4)
C51 0.0216(6) 0.0236(6) 0.0280(6) 0.0073(5) -0.0058(5) -0.0131(5)
C52 0.0202(6) 0.0249(6) 0.0455(8) 0.0067(6) -0.0021(6) -0.0119(5)
C53 0.0192(6) 0.0284(7) 0.0752(12) 0.0123(8) -0.0040(7) -0.0104(6)
C54 0.0268(7) 0.0415(9) 0.0804(13) 0.0310(9) -0.0278(8) -0.0235(7)
C55 0.0440(9) 0.0482(9) 0.0468(9) 0.0221(7) -0.0272(7) -0.0342(8)
C56 0.0307(7) 0.0356(7) 0.0304(7) 0.0099(6) -0.0106(6) -0.0213(6)
C61 0.0192(5) 0.0208(5) 0.0224(6) -0.0001(4) -0.0024(4) -0.0111(5)
C62 0.0284(6) 0.0232(6) 0.0255(6) -0.0009(5) 0.0008(5) -0.0138(5)
C63 0.0360(8) 0.0387(8) 0.0251(6) -0.0042(6) 0.0057(6) -0.0238(7)
C64 0.0216(6) 0.0432(8) 0.0313(7) -0.0153(6) 0.0038(5) -0.0148(6)
C65 0.0226(6) 0.0272(7) 0.0340(7) -0.0083(6) -0.0061(5) -0.0053(5)
C66 0.0243(6) 0.0224(6) 0.0254(6) -0.0011(5) -0.0042(5) -0.0104(5)
C101 0.0353(8) 0.0633(11) 0.0219(7) -0.0038(7) -0.0006(6) -0.0249(8)
C102 0.0335(8) 0.0325(8) 0.0501(9) 0.0204(7) -0.0132(7) -0.0129(6)
C103 0.0187(5) 0.0256(6) 0.0220(6) 0.0003(5) -0.0020(4) -0.0087(5)
C104 0.0215(6) 0.0248(6) 0.0260(6) -0.0025(5) 0.0001(5) -0.0116(5)
C105 0.0281(7) 0.0275(7) 0.0334(7) 0.0020(5) 0.0000(5) -0.0144(6)
C106 0.0353(8) 0.0332(7) 0.0384(8) -0.0012(6) 0.0079(6) -0.0207(6)
C107 0.0275(7) 0.0383(8) 0.0440(9) -0.0087(7) 0.0079(6) -0.0198(6)
C108 0.0222(6) 0.0370(8) 0.0365(8) -0.0058(6) 0.0010(5) -0.0150(6)
C109 0.0216(6) 0.0284(6) 0.0255(6) -0.0034(5) 0.0006(5) -0.0120(5)
C110 0.0224(6) 0.0403(8) 0.0255(6) 0.0062(6) -0.0067(5) -0.0106(6)
C111 0.0348(8) 0.0572(11) 0.0305(8) -0.0039(7) -0.0112(6) -0.0140(8)
C112 0.0282(7) 0.0344(8) 0.0424(9) 0.0031(7) -0.0083(6) -0.0070(6)
C201 0.0226(6) 0.0288(7) 0.0302(7) -0.0021(5) 0.0044(5) -0.0041(5)
C202 0.0553(10) 0.0225(7) 0.0322(7) -0.0030(5) 0.0051(7) -0.0212(7)
C203 0.0180(5) 0.0203(5) 0.0181(5) -0.0001(4) -0.0005(4) -0.0092(4)
C204 0.0193(5) 0.0210(5) 0.0185(5) 0.0014(4) -0.0008(4) -0.0086(5)
C205 0.0292(6) 0.0203(6) 0.0219(6) 0.0002(5) -0.0027(5) -0.0087(5)
C206 0.0314(7) 0.0205(6) 0.0284(7) 0.0040(5) -0.0040(5) -0.0054(5)
C207 0.0287(7) 0.0279(7) 0.0244(6) 0.0057(5) -0.0087(5) -0.0069(5)
C208 0.0271(6) 0.0275(6) 0.0225(6) 0.0018(5) -0.0066(5) -0.0105(5)
C209 0.0190(5) 0.0202(5) 0.0203(5) 0.0008(4) -0.0017(4) -0.0077(4)
C210 0.0277(6) 0.0208(6) 0.0250(6) -0.0030(5) -0.0056(5) -0.0108(5)
C211 0.0364(8) 0.0312(7) 0.0258(7) -0.0068(6) 0.0002(6) -0.0083(6)
C212 0.0388(8) 0.0346(8) 0.0464(9) 0.0003(7) -0.0126(7) -0.0233(7)
C301 0.0285(7) 0.0343(8) 0.0444(9) 0.0163(7) 0.0023(6) -0.0136(6)
C302 0.0253(6) 0.0270(7) 0.0393(8) -0.0078(6) -0.0027(6) -0.0135(5)
C303 0.0165(5) 0.0215(5) 0.0160(5) -0.0001(4) -0.0013(4) -0.0091(4)
C304 0.0176(5) 0.0200(5) 0.0175(5) -0.0018(4) -0.0020(4) -0.0081(4)
C305 0.0216(6) 0.0203(6) 0.0247(6) -0.0003(5) -0.0018(5) -0.0098(5)
C306 0.0261(6) 0.0194(6) 0.0283(6) -0.0009(5) -0.0047(5) -0.0089(5)
C307 0.0209(6) 0.0220(6) 0.0278(6) -0.0038(5) -0.0041(5) -0.0044(5)
C308 0.0180(5) 0.0265(6) 0.0224(6) -0.0028(5) -0.0012(4) -0.0080(5)
C309 0.0178(5) 0.0219(5) 0.0169(5) -0.0015(4) -0.0024(4) -0.0087(4)
C310 0.0194(5) 0.0259(6) 0.0232(6) 0.0003(5) 0.0012(4) -0.0130(5)
C311 0.0373(8) 0.0399(8) 0.0232(6) -0.0001(6) 0.0055(6) -0.0212(7)
C312 0.0245(7) 0.0429(8) 0.0381(8) 0.0005(6) -0.0039(6) -0.0206(6)
C701 0.0814(17) 0.0629(14) 0.0556(13) -0.0048(11) 0.0206(12) -0.0339(13)
C702 0.0640(14) 0.0577(13) 0.0656(14) -0.0069(11) -0.0045(11) -0.0236(11)
C703 0.0570(13) 0.0632(14) 0.0822(17) -0.0124(12) 0.0209(12) -0.0313(12)

loop_
_atom_type_symbol
_atom_type_description
_atom_type_scat_dispersion_real
_atom_type_scat_dispersion_imag
_atom_type_scat_source
C C 0.0033 0.0016 'International Tables Vol C Tables 4.2.6.8 and 6.1.1.4'
H H 0.0000 0.0000 'International Tables Vol C Tables 4.2.6.8 and 6.1.1.4'
B B 0.0013 0.0007 'International Tables Vol C Tables 4.2.6.8 and 6.1.1.4'
N N 0.0061 0.0033 'International Tables Vol C Tables 4.2.6.8 and 6.1.1.4'
O O 0.0106 0.0060 'International Tables Vol C Tables 4.2.6.8 and 6.1.1.4'
F F 0.0171 0.0103 'International Tables Vol C Tables 4.2.6.8 and 6.1.1.4'
Mg Mg 0.0486 0.0363 'International Tables Vol C Tables 4.2.6.8 and 6.1.1.4'
Si Si 0.0817 0.0704 'International Tables Vol C Tables 4.2.6.8 and 6.1.1.4'

loop_
_geom_angle_atom_site_label_1
_geom_angle_atom_site_label_2
_geom_angle_atom_site_label_3
_geom_angle
_geom_angle_site_symmetry_1
_geom_angle_site_symmetry_3
O1 Mg N21 102.59(5) . .
O1 Mg N31 91.99(4) . .
N21 Mg N31 101.21(4) . .
O1 Mg N11 86.71(4) . .
N21 Mg N11 111.58(5) . .
N31 Mg N11 146.67(5) . .
O1 Mg C2 166.22(5) . .
N21 Mg C2 90.49(4) . .
N31 Mg C2 89.67(4) . .
N11 Mg C2 84.42(4) . .
O1 Mg Si2 152.34(4) . .
N21 Mg Si2 60.47(3) . .
N31 Mg Si2 111.91(3) . .
N11 Mg Si2 80.74(3) . .
O1 Mg Si1 132.43(4) . .
N21 Mg Si1 119.41(3) . .
N31 Mg Si1 100.15(3) . .
N11 Mg Si1 58.82(3) . .
Si2 Mg Si1 58.938(12) . .
C1 O1 Mg 166.34(11) . .
C1 O2 B 128.46(11) . .
O2 B C41 101.93(9) . .
O2 B C51 110.91(10) . .
C41 B C51 114.88(10) . .
O2 B C61 105.30(9) . .
C41 B C61 110.76(10) . .
C51 B C61 112.19(10) . .
C2 Si1 C101 114.42(7) . .
C2 Si1 C102 115.86(7) . .
C101 Si1 C102 108.32(8) . .
C2 Si1 C103 103.10(6) . .
C101 Si1 C103 104.28(7) . .
C102 Si1 C103 110.08(7) . .
C101 Si1 Mg 97.45(6) . .
C102 Si1 Mg 153.78(6) . .
C103 Si1 Mg 66.64(4) . .
C2 Si2 C201 116.51(6) . .
C2 Si2 C202 115.57(6) . .
C201 Si2 C202 104.82(7) . .
C2 Si2 C203 103.93(5) . .
C201 Si2 C203 102.96(6) . .
C202 Si2 C203 112.54(7) . .
C201 Si2 Mg 99.75(5) . .
C202 Si2 Mg 154.98(6) . .
C203 Si2 Mg 65.48(4) . .
C2 Si3 C302 115.80(6) . .
C2 Si3 C301 116.10(6) . .
C302 Si3 C301 106.69(8) . .
C2 Si3 C303 105.74(5) . .
C302 Si3 C303 100.37(6) . .
C301 Si3 C303 111.03(7) . .
C103 N11 C104 106.70(11) . .
C103 N11 Mg 116.05(8) . .
C104 N11 Mg 136.36(9) . .
C103 N12 C109 107.88(11) . .
C103 N12 C110 124.95(12) . .
C109 N12 C110 127.17(11) . .
C203 N21 C204 107.18(10) . .
C203 N21 Mg 117.19(8) . .
C204 N21 Mg 135.07(8) . .
C203 N22 C209 107.88(10) . .
C203 N22 C210 125.51(11) . .
C209 N22 C210 126.59(10) . .
C303 N31 C304 106.22(10) . .
C303 N31 Mg 117.73(8) . .
C304 N31 Mg 135.63(8) . .
C303 N32 C309 107.85(10) . .
C303 N32 C310 125.41(10) . .
C309 N32 C310 126.73(10) . .
O1 C1 O2 121.24(13) . .
Si1 C2 Si3 116.84(7) . .
Si1 C2 Si2 117.53(6) . .
Si3 C2 Si2 114.61(7) . .
Si1 C2 Mg 100.53(5) . .
Si3 C2 Mg 104.84(5) . .
Si2 C2 Mg 98.21(5) . .
C46 C41 C42 113.60(11) . .
C46 C41 B 127.17(11) . .
C42 C41 B 119.19(10) . .
F42 C42 C43 115.81(11) . .
F42 C42 C41 119.67(11) . .
C43 C42 C41 124.49(12) . .
F43 C43 C44 119.78(12) . .
F43 C43 C42 121.13(12) . .
C44 C43 C42 119.08(12) . .
F44 C44 C45 120.36(12) . .
F44 C44 C43 120.47(13) . .
C45 C44 C43 119.17(12) . .
F45 C45 C44 119.27(12) . .
F45 C45 C46 120.73(12) . .
C44 C45 C46 120.00(12) . .
F46 C46 C45 115.46(11) . .
F46 C46 C41 120.95(11) . .
C45 C46 C41 123.59(12) . .
C56 C51 C52 114.24(12) . .
C56 C51 B 125.25(12) . .
C52 C51 B 120.51(12) . .
F52 C52 C53 117.00(14) . .
F52 C52 C51 118.99(12) . .
C53 C52 C51 124.01(15) . .
F53 C53 C54 119.87(15) . .
F53 C53 C52 121.22(17) . .
C54 C53 C52 118.91(16) . .
F54 C54 C55 119.72(18) . .
F54 C54 C53 120.46(18) . .
C55 C54 C53 119.82(14) . .
F55 C55 C54 120.42(15) . .
F55 C55 C56 120.01(17) . .
C54 C55 C56 119.56(16) . .
F56 C56 C51 121.63(12) . .
F56 C56 C55 114.96(14) . .
C51 C56 C55 123.40(15) . .
C62 C61 C66 113.38(12) . .
C62 C61 B 122.08(11) . .
C66 C61 B 124.53(11) . .
F62 C62 C63 115.74(12) . .
F62 C62 C61 119.61(12) . .
C63 C62 C61 124.62(13) . .
F63 C63 C64 119.78(13) . .
F63 C63 C62 121.06(14) . .
C64 C63 C62 119.15(13) . .
F64 C64 C65 120.56(14) . .
F64 C64 C63 120.15(14) . .
C65 C64 C63 119.27(13) . .
F65 C65 C64 119.62(13) . .
F65 C65 C66 120.88(14) . .
C64 C65 C66 119.50(13) . .
F66 C66 C65 115.73(12) . .
F66 C66 C61 120.36(12) . .
C65 C66 C61 123.89(13) . .
N11 C103 N12 110.75(11) . .
N11 C103 Si1 116.76(9) . .
N12 C103 Si1 132.34(10) . .
N11 C104 C105 129.86(12) . .
N11 C104 C109 109.10(12) . .
C105 C104 C109 120.88(12) . .
C106 C105 C104 117.77(14) . .
C105 C106 C107 120.96(14) . .
C108 C107 C106 121.97(14) . .
C107 C108 C109 117.10(14) . .
N12 C109 C104 105.50(11) . .
N12 C109 C108 133.20(13) . .
C104 C109 C108 121.26(13) . .
N12 C110 C112 110.61(12) . .
N12 C110 C111 111.43(13) . .
C112 C110 C111 112.83(13) . .
N21 C203 N22 110.40(10) . .
N21 C203 Si2 116.62(9) . .
N22 C203 Si2 132.98(9) . .
N21 C204 C205 129.89(12) . .
N21 C204 C209 108.87(11) . .
C205 C204 C209 121.21(11) . .
C206 C205 C204 117.27(12) . .
C205 C206 C207 121.21(13) . .
C208 C207 C206 122.16(12) . .
C207 C208 C209 116.61(12) . .
N22 C209 C208 132.81(12) . .
N22 C209 C204 105.63(10) . .
C208 C209 C204 121.51(12) . .
N22 C210 C212 110.48(11) . .
N22 C210 C211 110.59(11) . .
C212 C210 C211 113.24(12) . .
N31 C303 N32 111.02(10) . .
N31 C303 Si3 119.27(9) . .
N32 C303 Si3 128.62(9) . .
N31 C304 C305 130.53(11) . .
N31 C304 C309 109.07(11) . .
C305 C304 C309 120.40(11) . .
C306 C305 C304 117.63(12) . .
C305 C306 C307 121.43(12) . .
C308 C307 C306 121.69(12) . .
C307 C308 C309 116.91(12) . .
N32 C309 C308 132.27(12) . .
N32 C309 C304 105.82(10) . .
C308 C309 C304 121.91(12) . .
N32 C310 C311 110.42(11) . .
N32 C310 C312 111.50(11) . .
C311 C310 C312 113.24(12) . .
C702 C701 C703 120.3(2) . 2_665
C701 C702 C703 119.6(2) . .
C701 C703 C702 120.1(2) 2_665 .

loop_
_geom_bond_atom_site_label_1
_geom_bond_atom_site_label_2
_geom_bond_distance
_geom_bond_site_symmetry_2
Mg O1 2.0156(11) .
Mg N21 2.0723(11) .
Mg N31 2.1506(11) .
Mg N11 2.1684(11) .
Mg C2 2.3175(13) .
O1 C1 1.2283(17) .
O2 C1 1.2746(16) .
O2 B 1.5451(16) .
B C41 1.6379(18) .
B C51 1.6385(18) .
B C61 1.6474(18) .
F42 C42 1.3528(14) .
F43 C43 1.3404(15) .
F44 C44 1.3434(15) .
F45 C45 1.3441(15) .
F46 C46 1.3486(14) .
F52 C52 1.3462(18) .
F53 C53 1.338(2) .
F54 C54 1.3432(17) .
F55 C55 1.348(2) .
F56 C56 1.3521(19) .
F62 C62 1.3565(16) .
F63 C63 1.3435(17) .
F64 C64 1.3460(16) .
F65 C65 1.3447(17) .
F66 C66 1.3460(16) .
Si1 C2 1.8183(12) .
Si1 C101 1.8763(16) .
Si1 C102 1.8780(16) .
Si1 C103 1.9131(14) .
Si2 C2 1.8368(12) .
Si2 C201 1.8699(14) .
Si2 C202 1.8782(15) .
Si2 C203 1.9250(12) .
Si3 C2 1.8245(12) .
Si3 C302 1.8806(14) .
Si3 C301 1.8830(15) .
Si3 C303 1.9215(12) .
N11 C103 1.3354(17) .
N11 C104 1.3910(16) .
N12 C103 1.3713(16) .
N12 C109 1.3918(18) .
N12 C110 1.4766(17) .
N21 C203 1.3388(15) .
N21 C204 1.3885(15) .
N22 C203 1.3708(16) .
N22 C209 1.3962(16) .
N22 C210 1.4699(16) .
N31 C303 1.3437(15) .
N31 C304 1.3977(15) .
N32 C303 1.3704(15) .
N32 C309 1.3902(16) .
N32 C310 1.4763(16) .
C41 C46 1.3907(17) .
C41 C42 1.3921(17) .
C42 C43 1.3791(18) .
C43 C44 1.3785(19) .
C44 C45 1.370(2) .
C45 C46 1.3835(18) .
C51 C56 1.387(2) .
C51 C52 1.3954(19) .
C52 C53 1.384(2) .
C53 C54 1.375(3) .
C54 C55 1.372(3) .
C55 C56 1.389(2) .
C61 C62 1.3875(18) .
C61 C66 1.3891(18) .
C62 C63 1.3777(19) .
C63 C64 1.374(2) .
C64 C65 1.371(2) .
C65 C66 1.3858(19) .
C104 C105 1.3973(19) .
C104 C109 1.4002(19) .
C105 C106 1.381(2) .
C106 C107 1.407(2) .
C107 C108 1.375(2) .
C108 C109 1.4027(19) .
C110 C112 1.524(2) .
C110 C111 1.525(2) .
C204 C205 1.3984(18) .
C204 C209 1.3994(17) .
C205 C206 1.3816(19) .
C206 C207 1.404(2) .
C207 C208 1.3822(19) .
C208 C209 1.3992(17) .
C210 C212 1.521(2) .
C210 C211 1.525(2) .
C304 C305 1.3994(17) .
C304 C309 1.4013(17) .
C305 C306 1.3855(18) .
C306 C307 1.401(2) .
C307 C308 1.3814(19) .
C308 C309 1.3994(17) .
C310 C311 1.5194(19) .
C310 C312 1.5258(19) .
C701 C702 1.372(3) .
C701 C703 1.376(4) 2_665
C702 C703 1.380(3) .
C703 C701 1.376(4) 2_665

loop_
_geom_torsion_atom_site_label_1
_geom_torsion_atom_site_label_2
_geom_torsion_atom_site_label_3
_geom_torsion_atom_site_label_4
_geom_torsion
_geom_torsion_site_symmetry_1
_geom_torsion_site_symmetry_4
C1 O2 B C41 -146.99(12) . .
C1 O2 B C51 -24.24(17) . .
C1 O2 B C61 97.33(14) . .
Mg O1 C1 O2 -173.2(4) . .
B O2 C1 O1 -172.33(12) . .
C101 Si1 C2 Si3 37.00(10) . .
C102 Si1 C2 Si3 -90.13(9) . .
C103 Si1 C2 Si3 149.57(7) . .
Mg Si1 C2 Si3 112.70(8) . .
C101 Si1 C2 Si2 179.19(8) . .
C102 Si1 C2 Si2 52.06(10) . .
C103 Si1 C2 Si2 -68.24(8) . .
Mg Si1 C2 Si2 -105.11(8) . .
C101 Si1 C2 Mg -75.70(8) . .
C102 Si1 C2 Mg 157.17(7) . .
C103 Si1 C2 Mg 36.87(6) . .
C302 Si3 C2 Si1 155.80(7) . .
C301 Si3 C2 Si1 29.51(10) . .
C303 Si3 C2 Si1 -94.08(7) . .
C302 Si3 C2 Si2 12.52(9) . .
C301 Si3 C2 Si2 -113.77(9) . .
C303 Si3 C2 Si2 122.65(7) . .
C302 Si3 C2 Mg -93.97(7) . .
C301 Si3 C2 Mg 139.74(7) . .
C303 Si3 C2 Mg 16.16(6) . .
C201 Si2 C2 Si1 28.65(10) . .
C202 Si2 C2 Si1 -95.09(9) . .
C203 Si2 C2 Si1 141.10(7) . .
Mg Si2 C2 Si1 106.46(8) . .
C201 Si2 C2 Si3 171.66(7) . .
C202 Si2 C2 Si3 47.91(10) . .
C203 Si2 C2 Si3 -75.89(7) . .
Mg Si2 C2 Si3 -110.53(8) . .
C201 Si2 C2 Mg -77.81(7) . .
C202 Si2 C2 Mg 158.44(7) . .
C203 Si2 C2 Mg 34.64(6) . .
O2 B C41 C46 128.19(12) . .
C51 B C41 C46 8.19(18) . .
C61 B C41 C46 -120.19(13) . .
O2 B C41 C42 -54.41(14) . .
C51 B C41 C42 -174.41(11) . .
C61 B C41 C42 57.21(15) . .
C46 C41 C42 F42 179.32(11) . .
B C41 C42 F42 1.57(18) . .
C46 C41 C42 C43 1.50(19) . .
B C41 C42 C43 -176.24(13) . .
F42 C42 C43 F43 1.9(2) . .
C41 C42 C43 F43 179.84(13) . .
F42 C42 C43 C44 -177.08(13) . .
C41 C42 C43 C44 0.8(2) . .
F43 C43 C44 F44 -0.8(2) . .
C42 C43 C44 F44 178.25(13) . .
F43 C43 C44 C45 178.83(13) . .
C42 C43 C44 C45 -2.1(2) . .
F44 C44 C45 F45 1.2(2) . .
C43 C44 C45 F45 -178.42(13) . .
F44 C44 C45 C46 -179.32(12) . .
C43 C44 C45 C46 1.1(2) . .
F45 C45 C46 F46 0.09(18) . .
C44 C45 C46 F46 -179.38(12) . .
F45 C45 C46 C41 -179.07(12) . .
C44 C45 C46 C41 1.5(2) . .
C42 C41 C46 F46 178.25(11) . .
B C41 C46 F46 -4.22(19) . .
C42 C41 C46 C45 -2.64(18) . .
B C41 C46 C45 174.89(12) . .
O2 B C51 C56 127.03(13) . .
C41 B C51 C56 -118.07(14) . .
C61 B C51 C56 9.59(17) . .
O2 B C51 C52 -53.28(15) . .
C41 B C51 C52 61.62(15) . .
C61 B C51 C52 -170.72(11) . .
C56 C51 C52 F52 177.93(12) . .
B C51 C52 F52 -1.80(19) . .
C56 C51 C52 C53 -0.9(2) . .
B C51 C52 C53 179.33(13) . .
F52 C52 C53 F53 -1.2(2) . .
C51 C52 C53 F53 177.65(14) . .
F52 C52 C53 C54 179.71(14) . .
C51 C52 C53 C54 -1.4(2) . .
F53 C53 C54 F54 3.1(2) . .
C52 C53 C54 F54 -177.87(14) . .
F53 C53 C54 C55 -176.85(15) . .
C52 C53 C54 C55 2.2(2) . .
F54 C54 C55 F55 -0.2(2) . .
C53 C54 C55 F55 179.77(15) . .
F54 C54 C55 C56 179.41(14) . .
C53 C54 C55 C56 -0.7(2) . .
C52 C51 C56 F56 -176.33(12) . .
B C51 C56 F56 3.4(2) . .
C52 C51 C56 C55 2.6(2) . .
B C51 C56 C55 -177.70(13) . .
F55 C55 C56 F56 -3.3(2) . .
C54 C55 C56 F56 177.11(14) . .
F55 C55 C56 C51 177.69(13) . .
C54 C55 C56 C51 -1.9(2) . .
O2 B C61 C62 -44.51(15) . .
C41 B C61 C62 -153.94(12) . .
C51 B C61 C62 76.23(14) . .
O2 B C61 C66 135.88(12) . .
C41 B C61 C66 26.44(16) . .
C51 B C61 C66 -103.39(14) . .
C66 C61 C62 F62 174.36(12) . .
B C61 C62 F62 -5.30(19) . .
C66 C61 C62 C63 -3.7(2) . .
B C61 C62 C63 176.64(13) . .
F62 C62 C63 F63 1.4(2) . .
C61 C62 C63 F63 179.57(13) . .
F62 C62 C63 C64 -177.64(13) . .
C61 C62 C63 C64 0.5(2) . .
F63 C63 C64 F64 2.2(2) . .
C62 C63 C64 F64 -178.73(13) . .
F63 C63 C64 C65 -176.07(13) . .
C62 C63 C64 C65 3.0(2) . .
F64 C64 C65 F65 -1.9(2) . .
C63 C64 C65 F65 176.35(13) . .
F64 C64 C65 C66 178.76(12) . .
C63 C64 C65 C66 -3.0(2) . .
F65 C65 C66 F66 -1.02(19) . .
C64 C65 C66 F66 178.31(12) . .
F65 C65 C66 C61 -179.87(12) . .
C64 C65 C66 C61 -0.5(2) . .
C62 C61 C66 F66 -175.09(12) . .
B C61 C66 F66 4.56(19) . .
C62 C61 C66 C65 3.71(19) . .
B C61 C66 C65 -176.65(12) . .
C104 N11 C103 N12 -2.70(15) . .
Mg N11 C103 N12 168.27(8) . .
C104 N11 C103 Si1 173.49(9) . .
Mg N11 C103 Si1 -15.54(13) . .
C109 N12 C103 N11 2.45(15) . .
C110 N12 C103 N11 -177.28(12) . .
C109 N12 C103 Si1 -172.94(11) . .
C110 N12 C103 Si1 7.3(2) . .
C103 N11 C104 C105 -173.35(14) . .
Mg N11 C104 C105 18.4(2) . .
C103 N11 C104 C109 1.93(15) . .
Mg N11 C104 C109 -166.28(10) . .
N11 C104 C105 C106 176.53(14) . .
C109 C104 C105 C106 1.7(2) . .
C104 C105 C106 C107 0.5(2) . .
C105 C106 C107 C108 -1.9(2) . .
C106 C107 C108 C109 0.9(2) . .
C103 N12 C109 C104 -1.14(14) . .
C110 N12 C109 C104 178.58(13) . .
C103 N12 C109 C108 176.53(15) . .
C110 N12 C109 C108 -3.7(2) . .
N11 C104 C109 N12 -0.47(15) . .
C105 C104 C109 N12 175.31(12) . .
N11 C104 C109 C108 -178.48(12) . .
C105 C104 C109 C108 -2.7(2) . .
C107 C108 C109 N12 -176.05(15) . .
C107 C108 C109 C104 1.3(2) . .
C103 N12 C110 C112 -109.39(15) . .
C109 N12 C110 C112 70.92(18) . .
C103 N12 C110 C111 124.24(15) . .
C109 N12 C110 C111 -55.45(18) . .
C204 N21 C203 N22 -1.09(14) . .
Mg N21 C203 N22 -173.78(8) . .
C204 N21 C203 Si2 178.58(8) . .
Mg N21 C203 Si2 5.88(12) . .
C209 N22 C203 N21 1.84(14) . .
C210 N22 C203 N21 -176.81(11) . .
C209 N22 C203 Si2 -177.75(10) . .
C210 N22 C203 Si2 3.60(19) . .
C203 N21 C204 C205 -178.06(13) . .
Mg N21 C204 C205 -7.3(2) . .
C203 N21 C204 C209 -0.08(14) . .
Mg N21 C204 C209 170.71(9) . .
N21 C204 C205 C206 176.38(13) . .
C209 C204 C205 C206 -1.4(2) . .
C204 C205 C206 C207 0.0(2) . .
C205 C206 C207 C208 1.3(2) . .
C206 C207 C208 C209 -1.2(2) . .
C203 N22 C209 C208 175.67(14) . .
C210 N22 C209 C208 -5.7(2) . .
C203 N22 C209 C204 -1.80(13) . .
C210 N22 C209 C204 176.84(12) . .
C207 C208 C209 N22 -177.34(13) . .
C207 C208 C209 C204 -0.2(2) . .
N21 C204 C209 N22 1.16(13) . .
C205 C204 C209 N22 179.35(12) . .
N21 C204 C209 C208 -176.66(12) . .
C205 C204 C209 C208 1.53(19) . .
C203 N22 C210 C212 -115.55(14) . .
C209 N22 C210 C212 66.05(17) . .
C203 N22 C210 C211 118.28(14) . .
C209 N22 C210 C211 -60.13(16) . .
C304 N31 C303 N32 0.76(13) . .
Mg N31 C303 N32 174.53(7) . .
C304 N31 C303 Si3 -168.36(8) . .
Mg N31 C303 Si3 5.40(12) . .
C309 N32 C303 N31 -0.07(13) . .
C310 N32 C303 N31 179.11(10) . .
C309 N32 C303 Si3 167.77(9) . .
C310 N32 C303 Si3 -13.05(17) . .
C303 N31 C304 C305 178.35(13) . .
Mg N31 C304 C305 6.3(2) . .
C303 N31 C304 C309 -1.17(13) . .
Mg N31 C304 C309 -173.27(9) . .
N31 C304 C305 C306 178.45(12) . .
C309 C304 C305 C306 -2.07(18) . .
C304 C305 C306 C307 0.52(19) . .
C305 C306 C307 C308 1.0(2) . .
C306 C307 C308 C309 -0.84(19) . .
C303 N32 C309 C308 178.54(13) . .
C310 N32 C309 C308 -0.6(2) . .
C303 N32 C309 C304 -0.65(13) . .
C310 N32 C309 C304 -179.82(11) . .
C307 C308 C309 N32 -179.83(12) . .
C307 C308 C309 C304 -0.75(18) . .
N31 C304 C309 N32 1.13(13) . .
C305 C304 C309 N32 -178.45(11) . .
N31 C304 C309 C308 -178.17(11) . .
C305 C304 C309 C308 2.25(18) . .
C303 N32 C310 C311 -114.47(13) . .
C309 N32 C310 C311 64.56(16) . .
C303 N32 C310 C312 118.71(13) . .
C309 N32 C310 C312 -62.26(16) . .
C703 C701 C702 C703 0.5(4) 2_665 .
C701 C702 C703 C701 -0.5(4) . 2_665
